data_1526070
loop_
_publ_author_name
'Mozharivsky, Yu.'
'Kaczorowski, D.'
'Franzen, H.F.'

_publ_section_title
;
 Symmetry-breaking transitions from Gd Cu As2 through Gd Cu As1.15 P0.85
 to Gd Cu P2.20: crystal structure, application of Landau theory, bonding,
 magnetic and electrical properties
;
_journal_name_full 'Journal of Solid State Chemistry'
_journal_page_first 259
_journal_page_last 272
_journal_volume 155
_journal_year 2000
_chemical_formula_sum 'Cu Gd P2.195'
_chemical_name_systematic 'Gd Cu P2.195'
_space_group_IT_number 25
_symmetry_space_group_name_Hall 'P 2 -2'
_symmetry_space_group_name_H-M 'P m m 2'
_cell_angle_alpha 90
_cell_angle_beta 90
_cell_angle_gamma 90
_cell_formula_units_Z 4
_cell_length_a 5.3747
_cell_length_b 5.383
_cell_length_c 9.7375
_cell_volume 281.725
_citation_journal_id_ASTM JSSCBI
_cod_data_source_file Mozharivsky_JSSCBI_2000_51.cif
_cod_data_source_block Cu1Gd1P2.195
_cod_original_cell_volume 281.7255
_cod_original_formula_sum 'Cu1 Gd1 P2.195'
_cod_database_code 1526070

loop_
_symmetry_equiv_pos_as_xyz
x,y,z
-x,-y,z
-x,y,z
x,-y,z

loop_
_atom_site_label
_atom_site_type_symbol
_atom_site_fract_x
_atom_site_fract_y
_atom_site_fract_z
_atom_site_occupancy
_atom_site_U_iso_or_equiv
P2 P-3 0.5 0 0.6546 1 0.0
P4 P-3 0 0 0.3454 1 0.0
P5 P 0.289 0.2453 0.0049 1 0.0
Gd1 Gd+3 0 0.5 0.2361 1 0.0
Gd3 Gd+3 0.5 0.5 0.7587 1 0.0
P6 P 0 0 0.1074 0.78 0.0
Gd2 Gd+3 0.5 0 0.2459 1 0.0
Gd4 Gd+3 0 0 0.7756 1 0.0
P3 P-3 0.5 0.5 0.3454 1 0.0
Cu1 Cu+1 0.248 0.2506 0.5026 1 0.0
P1 P-3 0 0.5 0.6546 1 0.0
